data_1565364
loop_
_publ_author_name
'Basak, Dipmalya'
'Ray, Debashis'

_publ_section_title
;
 Metal ion substitution and aldehyde exchange for CuII4 aggregates from
 two types of piperazine-based Schiff base ligands: Synthesis, X-ray
 structures, magnetic studies and theoretical validation
;
_journal_name_full 'Inorganica Chimica Acta'
_journal_page_first 119439
_journal_paper_doi 10.1016/j.ica.2020.119439
_journal_volume 503
_journal_year 2020
_chemical_formula_moiety 'C48 H66 Cu4 N8 O12, 2(Cl O4), C3 H7 N O, H2 O'
_chemical_formula_sum 'C51 H75 Cl2 Cu4 N9 O22'
_chemical_formula_weight 1491.30
_space_group_crystal_system monoclinic
_space_group_IT_number 14
_space_group_name_Hall '-P 2yn'
_space_group_name_H-M_alt 'P 1 21/n 1'
_atom_sites_solution_hydrogens mixed
_cell_angle_alpha 90
_cell_angle_beta 100.409(7)
_cell_angle_gamma 90
_cell_formula_units_Z 4
_cell_length_a 19.428(4)
_cell_length_b 15.988(4)
_cell_length_c 19.713(4)
_cell_measurement_reflns_used 72014
_cell_measurement_temperature 293(2)
_cell_measurement_theta_max 25.081
_cell_measurement_theta_min 1.354
_cell_volume 6022(2)
_computing_cell_refinement 'Bruker SMART'
_computing_data_collection 'Bruker SMART'
_computing_data_reduction 'Bruker SAINTT'
_computing_molecular_graphics Diamond
_computing_publication_material 'SHELXL-2014/7 (Sheldrick, 2014), PLATON (Spek, 2009)'
_computing_structure_refinement 'SHELXL-2014/7 (Sheldrick, 2014)'
_computing_structure_solution 'SHELXS-2014 (Sheldrick, 2014)'
_diffrn_ambient_temperature 293(2)
_diffrn_measured_fraction_theta_full 0.988
_diffrn_measured_fraction_theta_max 0.988
_diffrn_measurement_device_type 'CCD area detector'
_diffrn_measurement_method '\f and \w scans'
_diffrn_radiation_type MoK\a
_diffrn_radiation_wavelength 0.71073
_diffrn_reflns_av_R_equivalents 0.2402
_diffrn_reflns_av_unetI/netI 0.1688
_diffrn_reflns_Laue_measured_fraction_full 0.988
_diffrn_reflns_Laue_measured_fraction_max 0.988
_diffrn_reflns_limit_h_max 22
_diffrn_reflns_limit_h_min -23
_diffrn_reflns_limit_k_max 18
_diffrn_reflns_limit_k_min -18
_diffrn_reflns_limit_l_max 23
_diffrn_reflns_limit_l_min -23
_diffrn_reflns_number 72014
_diffrn_reflns_point_group_measured_fraction_full 0.988
_diffrn_reflns_point_group_measured_fraction_max 0.988
_diffrn_reflns_theta_full 25.081
_diffrn_reflns_theta_max 25.081
_diffrn_reflns_theta_min 1.354
_diffrn_source 'fine-focus sealed tube'
_exptl_absorpt_coefficient_mu 1.568
_exptl_absorpt_correction_T_max 0.686
_exptl_absorpt_correction_T_min 0.631
_exptl_absorpt_correction_type multi-scan
_exptl_absorpt_process_details 'SADABS (Sheldrick, 1995)'
_exptl_crystal_colour Green
_exptl_crystal_density_diffrn 1.645
_exptl_crystal_density_method 'not measured'
_exptl_crystal_description Block
_exptl_crystal_F_000 3080
_exptl_crystal_size_max 0.30
_exptl_crystal_size_mid 0.27
_exptl_crystal_size_min 0.24
_refine_diff_density_max 1.876
_refine_diff_density_min -1.431
_refine_diff_density_rms 0.161
_refine_ls_extinction_coef .
_refine_ls_extinction_method none
_refine_ls_goodness_of_fit_ref 1.019
_refine_ls_hydrogen_treatment mixed
_refine_ls_matrix_type full
_refine_ls_number_parameters 827
_refine_ls_number_reflns 10565
_refine_ls_number_restraints 124
_refine_ls_restrained_S_all 1.031
_refine_ls_R_factor_all 0.1787
_refine_ls_R_factor_gt 0.0873
_refine_ls_shift/su_max 0.001
_refine_ls_shift/su_mean 0.000
_refine_ls_structure_factor_coef Fsqd
_refine_ls_weighting_details 'w=1/[\s^2^(Fo^2^)+(0.1386P)^2^] where P=(Fo^2^+2Fc^2^)/3'
_refine_ls_weighting_scheme calc
_refine_ls_wR_factor_gt 0.2170
_refine_ls_wR_factor_ref 0.2794
_reflns_Friedel_coverage 0.000
_reflns_Friedel_fraction_full .
_reflns_Friedel_fraction_max .
_reflns_number_gt 5214
_reflns_number_total 10565
_reflns_threshold_expression 'I > 2\s(I)'
_cod_data_source_file ICA-2020-503-119439.cif
_cod_data_source_block Complex2
_cod_original_sg_symbol_H-M 'P 21/n'
_cod_database_code 1565364
_shelx_space_group_comment
;
The symmetry employed for this shelxl refinement is uniquely defined
by the following loop, which should always be used as a source of
symmetry information in preference to the above space-group names.
They are only intended as comments.
;

loop_
_space_group_symop_operation_xyz
'x, y, z'
'-x+1/2, y+1/2, -z+1/2'
'-x, -y, -z'
'x-1/2, -y-1/2, z-1/2'

loop_
_atom_site_label
_atom_site_type_symbol
_atom_site_fract_x
_atom_site_fract_y
_atom_site_fract_z
_atom_site_U_iso_or_equiv
_atom_site_adp_type
_atom_site_occupancy
_atom_site_site_symmetry_order
_atom_site_calc_flag
_atom_site_refinement_flags_posn
_atom_site_refinement_flags_adp
_atom_site_refinement_flags_occupancy
_atom_site_disorder_assembly
_atom_site_disorder_group
Cu1 Cu 0.73709(6) 0.63380(8) 0.36550(6) 0.0303(4) Uani 1 1 d . . . . .
Cu2 Cu 0.72619(6) 0.68927(7) 0.69519(6) 0.0301(4) Uani 1 1 d . . . . .
Cu4 Cu 0.81983(7) 0.80560(7) 0.62050(6) 0.0310(4) Uani 1 1 d . . . . .
Cu3 Cu 0.82406(7) 0.51800(8) 0.47994(6) 0.0307(4) Uani 1 1 d . . . . .
Cl1 Cl 0.91282(15) 0.17694(17) 0.50600(15) 0.0407(7) Uani 1 1 d . . . . .
O8 O 0.7579(4) 0.6089(4) 0.4621(3) 0.0294(16) Uani 1 1 d D . . . .
O7 O 0.7555(4) 0.7136(4) 0.6093(4) 0.0298(17) Uani 1 1 d . . . . .
O6 O 0.8267(4) 0.7824(4) 0.7199(4) 0.0345(17) Uani 1 1 d . . . . .
O3 O 0.8403(4) 0.5392(4) 0.3856(4) 0.0354(17) Uani 1 1 d . . . . .
O1 O 0.6608(3) 0.7814(4) 0.6774(3) 0.0315(17) Uani 1 1 d . . . . .
O4 O 0.6712(4) 0.5423(4) 0.3545(3) 0.0342(17) Uani 1 1 d . . . . .
O2W O 0.7369(4) 0.4232(4) 0.4562(4) 0.0395(18) Uani 1 1 d . . . . .
H2WA H 0.6908 0.4410 0.4438 0.047 Uiso 1 1 calc R U . . .
H2WB H 0.7471 0.3663 0.4590 0.047 Uiso 1 1 calc R U . . .
O1W O 0.7328(4) 0.9007(4) 0.6188(4) 0.0424(19) Uani 1 1 d . . . . .
H1WA H 0.7436 0.9572 0.6251 0.051 Uiso 1 1 calc R U . . .
H1WB H 0.6864 0.8832 0.6118 0.051 Uiso 1 1 calc R U . . .
O12 O 0.9794(4) 0.2115(5) 0.5377(4) 0.043(2) Uani 1 1 d . U . . .
N7 N 0.8265(4) 0.8194(5) 0.5165(4) 0.029(2) Uani 1 1 d . . . . .
O3W O 0.7369(4) 0.2523(5) 0.4224(4) 0.053(2) Uani 1 1 d G . . . .
N2 N 0.7883(4) 0.5804(5) 0.7153(4) 0.030(2) Uani 1 1 d . . . . .
O5 O 0.5982(4) 0.4061(5) 0.3643(4) 0.057(2) Uani 1 1 d . . . . .
N8 N 0.8982(4) 0.8797(5) 0.6363(5) 0.036(2) Uani 1 1 d . . . . .
N3 N 0.8260(4) 0.5073(5) 0.5871(4) 0.029(2) Uani 1 1 d . . . . .
N5 N 0.7083(5) 0.6676(5) 0.2699(5) 0.037(2) Uani 1 1 d . . . . .
N6 N 0.7973(4) 0.7463(5) 0.3734(4) 0.029(2) Uani 1 1 d . . . . .
O19 O 0.6338(5) 0.6627(6) 0.5149(5) 0.062(2) Uani 1 1 d D . . . .
N1 N 0.6865(4) 0.6523(5) 0.7733(4) 0.031(2) Uani 1 1 d . . . . .
N4 N 0.9034(4) 0.4418(5) 0.4975(5) 0.036(2) Uani 1 1 d . . . . .
O13 O 0.8588(4) 0.2219(6) 0.5320(5) 0.069(3) Uani 1 1 d . U . . .
O11 O 0.9021(5) 0.1920(6) 0.4341(4) 0.073(3) Uani 1 1 d . U . . .
O2 O 0.5826(5) 0.9080(5) 0.6310(5) 0.065(3) Uani 1 1 d . . . . .
C12 C 0.8616(5) 0.5801(6) 0.7007(5) 0.030(2) Uani 1 1 d . . . . .
H12A H 0.8859 0.6297 0.7209 0.036 Uiso 1 1 calc R U . . .
H12B H 0.8863 0.5317 0.7226 0.036 Uiso 1 1 calc R U . . .
C1 C 0.6085(6) 0.7986(6) 0.7096(6) 0.034(3) Uani 1 1 d . . . . .
C32 C 0.8676(5) 0.7452(6) 0.4176(5) 0.029(2) Uani 1 1 d . . . . .
H32A H 0.8937 0.7934 0.4064 0.035 Uiso 1 1 calc R U . . .
H32B H 0.8923 0.6955 0.4069 0.035 Uiso 1 1 calc R U . . .
C18 C 0.8688(5) 0.4850(6) 0.3488(6) 0.033(3) Uani 1 1 d . . . . .
C33 C 0.8665(5) 0.7461(6) 0.4939(5) 0.031(2) Uani 1 1 d . . . . .
H33A H 0.9143 0.7479 0.5189 0.037 Uiso 1 1 calc R U . . .
H33B H 0.8455 0.6945 0.5062 0.037 Uiso 1 1 calc R U . . .
C23 C 0.6378(5) 0.5121(7) 0.2965(6) 0.035(3) Uani 1 1 d . . . . .
C40 C 0.8604(6) 0.8314(7) 0.7697(5) 0.037(3) Uani 1 1 d . . . . .
C9 C 0.7937(5) 0.5703(6) 0.7914(5) 0.034(3) Uani 1 1 d . . . . .
H9A H 0.8246 0.6128 0.8154 0.040 Uiso 1 1 calc R U . . .
H9B H 0.8133 0.5159 0.8056 0.040 Uiso 1 1 calc R U . . .
C10 C 0.7540(5) 0.5054(6) 0.6792(5) 0.033(3) Uani 1 1 d . . . . .
H10A H 0.7060 0.5024 0.6864 0.039 Uiso 1 1 calc R U . . .
H10B H 0.7781 0.4555 0.6988 0.039 Uiso 1 1 calc R U . . .
C8 C 0.7211(5) 0.5785(7) 0.8101(6) 0.035(3) Uani 1 1 d . . . . .
H8A H 0.6939 0.5285 0.7965 0.041 Uiso 1 1 calc R U . . .
H8B H 0.7251 0.5857 0.8595 0.041 Uiso 1 1 calc R U . . .
C24 C 0.5972(6) 0.4366(6) 0.2990(6) 0.038(3) Uani 1 1 d . . . . .
C20 C 0.8887(6) 0.4388(6) 0.2362(6) 0.038(3) Uani 1 1 d . . . . .
H20 H 0.8810 0.4478 0.1889 0.046 Uiso 1 1 calc R U . . .
C2 C 0.5944(6) 0.7533(6) 0.7687(6) 0.035(3) Uani 1 1 d . . . . .
C34 C 0.7579(6) 0.8197(6) 0.3939(5) 0.036(3) Uani 1 1 d . . . . .
H34A H 0.7103 0.8187 0.3683 0.044 Uiso 1 1 calc R U . . .
H34B H 0.7797 0.8710 0.3823 0.044 Uiso 1 1 calc R U . . .
C17 C 0.9127(5) 0.4177(6) 0.3785(6) 0.032(3) Uani 1 1 d . . . . .
C14 C 0.8624(6) 0.4251(7) 0.6056(5) 0.038(3) Uani 1 1 d . . . . .
H14A H 0.8306 0.3793 0.5903 0.046 Uiso 1 1 calc R U . . .
H14B H 0.8767 0.4210 0.6552 0.046 Uiso 1 1 calc R U . . .
C31 C 0.8067(6) 0.7581(6) 0.3000(5) 0.035(3) Uani 1 1 d . . . . .
H31A H 0.8252 0.8136 0.2947 0.042 Uiso 1 1 calc R U . . .
H31B H 0.8404 0.7177 0.2892 0.042 Uiso 1 1 calc R U . . .
C19 C 0.8597(6) 0.4901(6) 0.2777(6) 0.036(3) Uani 1 1 d . . . . .
C27 C 0.5979(5) 0.5083(7) 0.1706(6) 0.037(3) Uani 1 1 d . . . . .
H27 H 0.5984 0.5327 0.1279 0.044 Uiso 1 1 calc R U . . .
C16 C 0.9292(5) 0.4031(6) 0.4510(6) 0.038(3) Uani 1 1 d . . . . .
H16 H 0.9619 0.3615 0.4660 0.046 Uiso 1 1 calc R U . . .
C30 C 0.7394(6) 0.7476(7) 0.2511(6) 0.045(3) Uani 1 1 d . . . . .
H30A H 0.7475 0.7452 0.2040 0.054 Uiso 1 1 calc R U . . .
H30B H 0.7082 0.7940 0.2551 0.054 Uiso 1 1 calc R U . . .
C13 C 0.8642(6) 0.5782(6) 0.6252(5) 0.033(3) Uani 1 1 d . . . . .
H13A H 0.8447 0.6301 0.6046 0.040 Uiso 1 1 calc R U . . .
H13B H 0.9127 0.5758 0.6197 0.040 Uiso 1 1 calc R U . . .
C37 C 0.9255(6) 0.9050(7) 0.5741(5) 0.038(3) Uani 1 1 d . . . . .
H37A H 0.9627 0.8677 0.5664 0.046 Uiso 1 1 calc R U . . .
H37B H 0.9436 0.9616 0.5790 0.046 Uiso 1 1 calc R U . . .
C35 C 0.7566(5) 0.8184(7) 0.4717(5) 0.034(3) Uani 1 1 d . . . . .
H35A H 0.7304 0.8666 0.4829 0.041 Uiso 1 1 calc R U . . .
H35B H 0.7318 0.7687 0.4821 0.041 Uiso 1 1 calc R U . . .
C28 C 0.6342(5) 0.5461(7) 0.2299(6) 0.039(3) Uani 1 1 d . . . . .
C11 C 0.7545(5) 0.5077(6) 0.6031(5) 0.033(3) Uani 1 1 d . . . . .
H11A H 0.7291 0.4596 0.5814 0.039 Uiso 1 1 calc R U . . .
H11B H 0.7303 0.5576 0.5835 0.039 Uiso 1 1 calc R U . . .
C7 C 0.6333(5) 0.6855(6) 0.7949(5) 0.032(3) Uani 1 1 d . . . . .
H7A H 0.6201 0.6600 0.8329 0.039 Uiso 1 1 calc R U . . .
C22 C 0.9422(6) 0.3622(6) 0.3343(6) 0.039(3) Uani 1 1 d . . . . .
H22 H 0.9703 0.3181 0.3537 0.047 Uiso 1 1 calc R U . . .
C38 C 0.9271(5) 0.9137(7) 0.6940(6) 0.039(3) Uani 1 1 d . . . . .
H38 H 0.9623 0.9527 0.6925 0.047 Uiso 1 1 calc R U . . .
C36 C 0.8640(6) 0.8998(6) 0.5145(6) 0.037(3) Uani 1 1 d . . . . .
H36A H 0.8322 0.9459 0.5173 0.045 Uiso 1 1 calc R U . . .
H36B H 0.8807 0.9045 0.4712 0.045 Uiso 1 1 calc R U . . .
C39 C 0.9090(6) 0.8960(7) 0.7613(6) 0.042(3) Uani 1 1 d . . . . .
C41 C 0.8491(6) 0.8213(8) 0.8388(7) 0.044(3) Uani 1 1 d . . . . .
C25 C 0.5607(6) 0.4014(7) 0.2390(6) 0.038(3) Uani 1 1 d . . . . .
H25 H 0.5349 0.3530 0.2418 0.046 Uiso 1 1 calc R U . . .
C4 C 0.4968(6) 0.8447(8) 0.7740(7) 0.050(3) Uani 1 1 d . . . . .
H4 H 0.4599 0.8603 0.7954 0.060 Uiso 1 1 calc R U . . .
C26 C 0.5618(5) 0.4368(6) 0.1741(6) 0.037(3) Uani 1 1 d . . . . .
H26 H 0.5381 0.4114 0.1342 0.044 Uiso 1 1 calc R U . . .
C15 C 0.9260(5) 0.4195(6) 0.5710(5) 0.032(2) Uani 1 1 d . . . . .
H15A H 0.9620 0.4577 0.5929 0.038 Uiso 1 1 calc R U . . .
H15B H 0.9449 0.3632 0.5751 0.038 Uiso 1 1 calc R U . . .
C5 C 0.5094(6) 0.8907(7) 0.7166(7) 0.048(3) Uani 1 1 d . . . . .
H5 H 0.4809 0.9357 0.7000 0.057 Uiso 1 1 calc R U . . .
C21 C 0.9300(6) 0.3726(7) 0.2652(6) 0.045(3) Uani 1 1 d . . . . .
H21 H 0.9491 0.3357 0.2372 0.053 Uiso 1 1 calc R U . . .
C29 C 0.6705(6) 0.6254(7) 0.2217(6) 0.042(3) Uani 1 1 d . . . . .
H29 H 0.6656 0.6470 0.1773 0.051 Uiso 1 1 calc R U . . .
C6 C 0.5642(6) 0.8681(7) 0.6856(6) 0.044(3) Uani 1 1 d . . . . .
O10 O 0.8051(7) 0.7654(8) 0.8453(6) 0.097(4) Uani 1 1 d . . . . .
C3 C 0.5357(6) 0.7807(7) 0.7980(6) 0.039(3) Uani 1 1 d . . . . .
H3 H 0.5248 0.7517 0.8356 0.046 Uiso 1 1 calc R U . . .
O14 O 0.9120(6) 0.0933(6) 0.5199(7) 0.112(4) Uani 1 1 d . U . . .
C42 C 0.8819(7) 0.8651(8) 0.8926(6) 0.052(3) Uani 1 1 d . . . . .
H42 H 0.8725 0.8542 0.9364 0.062 Uiso 1 1 calc R U . . .
C44 C 0.9430(6) 0.9403(9) 0.8184(6) 0.056(4) Uani 1 1 d . . . . .
H44 H 0.9758 0.9807 0.8125 0.067 Uiso 1 1 calc R U . . .
C47 C 0.5612(8) 0.3293(8) 0.3709(8) 0.077(5) Uani 1 1 d . . . . .
H47A H 0.5120 0.3380 0.3555 0.115 Uiso 1 1 calc R U . . .
H47B H 0.5697 0.3120 0.4183 0.115 Uiso 1 1 calc R U . . .
H47C H 0.5774 0.2868 0.3432 0.115 Uiso 1 1 calc R U . . .
C43 C 0.9288(7) 0.9253(10) 0.8844(7) 0.068(4) Uani 1 1 d . . . . .
H43 H 0.9512 0.9562 0.9220 0.082 Uiso 1 1 calc R U . . .
C45 C 0.5402(8) 0.9788(9) 0.6035(8) 0.084(5) Uani 1 1 d . . . . .
H45A H 0.4923 0.9614 0.5903 0.126 Uiso 1 1 calc R U . . .
H45B H 0.5567 1.0004 0.5639 0.126 Uiso 1 1 calc R U . . .
H45C H 0.5433 1.0216 0.6381 0.126 Uiso 1 1 calc R U . . .
C48 C 0.7902(10) 0.7490(13) 0.9167(9) 0.111(6) Uani 1 1 d . U . . .
H48A H 0.8247 0.7113 0.9407 0.167 Uiso 1 1 calc R U . . .
H48B H 0.7445 0.7246 0.9132 0.167 Uiso 1 1 calc R U . . .
H48C H 0.7919 0.8008 0.9417 0.167 Uiso 1 1 calc R U . . .
N9 N 0.5533(6) 0.7493(7) 0.4579(6) 0.059(3) Uani 1 1 d . . . . .
C50A C 0.5649(13) 0.7141(18) 0.3881(12) 0.094(10) Uani 0.67(3) 1 d . U P A 1
H50A H 0.5881 0.7553 0.3648 0.141 Uiso 0.67(3) 1 calc R U P A 1
H50B H 0.5205 0.7005 0.3602 0.141 Uiso 0.67(3) 1 calc R U P A 1
H50C H 0.5933 0.6647 0.3957 0.141 Uiso 0.67(3) 1 calc R U P A 1
C50B C 0.516(2) 0.783(2) 0.3926(17) 0.042(11) Uani 0.33(3) 1 d . U P A 2
H50D H 0.5367 0.8360 0.3839 0.062 Uiso 0.33(3) 1 calc R U P A 2
H50E H 0.4680 0.7909 0.3950 0.062 Uiso 0.33(3) 1 calc R U P A 2
H50F H 0.5206 0.7450 0.3560 0.062 Uiso 0.33(3) 1 calc R U P A 2
C51A C 0.557(2) 0.806(2) 0.5222(19) 0.061(13) Uani 0.37(3) 1 d . U P A 1
H51A H 0.5114 0.8094 0.5343 0.092 Uiso 0.37(3) 1 calc R U P A 1
H51B H 0.5727 0.8604 0.5122 0.092 Uiso 0.37(3) 1 calc R U P A 1
H51C H 0.5892 0.7818 0.5600 0.092 Uiso 0.37(3) 1 calc R U P A 1
C51B C 0.5041(14) 0.8145(16) 0.4587(16) 0.094(10) Uani 0.63(3) 1 d . U P A 2
H51D H 0.4635 0.8039 0.4242 0.140 Uiso 0.63(3) 1 calc R U P A 2
H51E H 0.5247 0.8668 0.4492 0.140 Uiso 0.63(3) 1 calc R U P A 2
H51F H 0.4909 0.8169 0.5033 0.140 Uiso 0.63(3) 1 calc R U P A 2
C49A C 0.5902(10) 0.7174(12) 0.5148(11) 0.046(6) Uani 0.64(3) 1 d . U P A 1
H49A H 0.5825 0.7378 0.5570 0.055 Uiso 0.64(3) 1 calc R U P A 1
C49B C 0.5959(19) 0.684(2) 0.460(2) 0.055(11) Uani 0.36(3) 1 d . U P A 2
H49B H 0.5975 0.6548 0.4193 0.066 Uiso 0.36(3) 1 calc R U P A 2
O9 O 0.8236(8) 0.5550(10) 0.2578(7) 0.130 Uani 1 1 d . . . . .
C46 C 0.8098(11) 0.5686(13) 0.1781(10) 0.128 Uani 1 1 d . U . . .
H46A H 0.8534 0.5794 0.1632 0.192 Uiso 1 1 calc R U . . .
H46B H 0.7791 0.6155 0.1666 0.192 Uiso 1 1 calc R U . . .
H46C H 0.7886 0.5194 0.1556 0.192 Uiso 1 1 calc R U . . .
Cl2 Cl 0.8295(2) 0.5472(2) 0.0346(3) 0.1027(18) Uani 1 1 d D . . . .
O15 O 0.8717(4) 0.4756(5) 0.0556(4) 0.059(2) Uani 1 1 d . . . . .
O16 O 0.8681(5) 0.6250(6) 0.0525(5) 0.074(3) Uani 1 1 d . U . . .
O18A O 0.7735(8) 0.5393(10) 0.0778(10) 0.071 Uani 0.578(16) 1 d D U P B 1
O18B O 0.7629(12) 0.5607(15) 0.0121(14) 0.075(8) Uani 0.422(16) 1 d . U P B 2
O17 O 0.8017(8) 0.5427(8) -0.0308(6) 0.122 Uani 1 1 d D U . . .
H7 H 0.711(6) 0.713(7) 0.592(6) 0.050 Uiso 1 1 d . U . . .
H8 H 0.741(4) 0.590(4) 0.492(4) 0.050 Uiso 1 1 d D U . . .

loop_
_atom_site_aniso_label
_atom_site_aniso_U_11
_atom_site_aniso_U_22
_atom_site_aniso_U_33
_atom_site_aniso_U_23
_atom_site_aniso_U_13
_atom_site_aniso_U_12
Cu1 0.0310(7) 0.0253(7) 0.0339(8) 0.0023(6) 0.0041(6) -0.0047(6)
Cu2 0.0320(8) 0.0235(7) 0.0359(8) 0.0033(6) 0.0090(6) 0.0008(6)
Cu4 0.0339(8) 0.0247(7) 0.0353(8) -0.0008(6) 0.0088(6) -0.0036(6)
Cu3 0.0332(8) 0.0244(7) 0.0353(8) 0.0009(6) 0.0083(6) 0.0016(6)
Cl1 0.0366(16) 0.0333(16) 0.0498(18) -0.0004(13) 0.0014(13) -0.0023(13)
O8 0.037(4) 0.022(4) 0.029(4) 0.004(3) 0.005(3) 0.000(3)
O7 0.031(4) 0.025(4) 0.034(4) 0.007(3) 0.006(3) 0.006(3)
O6 0.042(5) 0.033(4) 0.031(4) -0.002(3) 0.014(4) -0.008(4)
O3 0.036(4) 0.033(4) 0.037(4) -0.002(3) 0.005(3) 0.003(3)
O1 0.026(4) 0.030(4) 0.040(4) 0.006(3) 0.010(3) 0.000(3)
O4 0.034(4) 0.039(4) 0.028(4) 0.001(3) -0.001(3) -0.014(3)
O2W 0.034(4) 0.036(4) 0.049(5) -0.001(4) 0.008(4) -0.004(3)
O1W 0.044(5) 0.024(4) 0.062(5) -0.002(4) 0.017(4) -0.010(4)
O12 0.025(4) 0.053(5) 0.051(5) -0.009(4) 0.005(4) -0.004(4)
N7 0.028(5) 0.026(5) 0.034(5) -0.002(4) 0.008(4) -0.003(4)
O3W 0.055(6) 0.042(5) 0.063(6) 0.001(4) 0.008(4) 0.008(4)
N2 0.029(5) 0.031(5) 0.031(5) 0.004(4) 0.009(4) -0.002(4)
O5 0.058(6) 0.042(5) 0.066(6) 0.008(4) -0.006(5) -0.018(4)
N8 0.032(5) 0.032(5) 0.044(6) -0.003(4) 0.007(4) 0.002(4)
N3 0.024(5) 0.022(5) 0.040(5) -0.001(4) 0.005(4) -0.003(4)
N5 0.041(6) 0.027(5) 0.040(6) 0.003(4) -0.006(5) -0.012(4)
N6 0.024(5) 0.030(5) 0.036(5) 0.003(4) 0.011(4) -0.003(4)
O19 0.045(6) 0.075(7) 0.069(7) 0.009(5) 0.017(5) 0.009(5)
N1 0.031(5) 0.023(5) 0.040(5) 0.001(4) 0.003(4) 0.000(4)
N4 0.027(5) 0.028(5) 0.054(6) 0.001(4) 0.007(5) -0.002(4)
O13 0.041(5) 0.097(7) 0.071(6) -0.020(5) 0.012(5) 0.005(5)
O11 0.085(7) 0.091(7) 0.038(5) -0.017(5) -0.006(5) 0.002(6)
O2 0.056(6) 0.051(6) 0.089(7) 0.022(5) 0.013(5) 0.019(5)
C12 0.024(6) 0.028(6) 0.037(6) 0.010(5) 0.002(5) -0.008(5)
C1 0.038(7) 0.017(6) 0.044(7) 0.001(5) -0.001(5) -0.001(5)
C32 0.024(6) 0.026(6) 0.036(6) -0.006(5) 0.001(5) -0.011(5)
C18 0.035(6) 0.025(6) 0.043(7) 0.003(5) 0.017(5) -0.014(5)
C33 0.031(6) 0.032(6) 0.031(6) 0.003(5) 0.009(5) -0.002(5)
C23 0.029(6) 0.033(6) 0.043(7) 0.003(5) 0.004(5) 0.000(5)
C40 0.033(7) 0.049(7) 0.029(6) 0.006(5) 0.002(5) 0.023(6)
C9 0.044(7) 0.019(5) 0.040(7) 0.002(5) 0.013(5) 0.010(5)
C10 0.024(6) 0.029(6) 0.041(7) 0.003(5) -0.003(5) 0.000(5)
C8 0.026(6) 0.036(6) 0.046(7) 0.008(5) 0.015(5) 0.002(5)
C24 0.049(7) 0.026(6) 0.041(7) 0.011(5) 0.012(6) 0.005(5)
C20 0.044(7) 0.029(6) 0.046(7) -0.005(5) 0.018(6) -0.011(5)
C2 0.038(7) 0.017(6) 0.048(7) -0.004(5) 0.002(5) -0.003(5)
C34 0.040(7) 0.019(6) 0.045(7) 0.005(5) -0.005(5) -0.014(5)
C17 0.019(6) 0.026(6) 0.052(7) -0.009(5) 0.012(5) 0.001(5)
C14 0.051(7) 0.036(7) 0.030(6) -0.001(5) 0.012(5) 0.011(6)
C31 0.043(7) 0.017(5) 0.044(7) 0.006(5) 0.004(6) -0.015(5)
C19 0.039(7) 0.015(5) 0.057(8) 0.003(5) 0.010(6) 0.006(5)
C27 0.031(6) 0.038(7) 0.039(7) 0.003(5) -0.003(5) -0.010(5)
C16 0.028(6) 0.020(6) 0.072(9) -0.010(6) 0.025(6) 0.007(5)
C30 0.046(8) 0.039(7) 0.049(7) 0.015(6) 0.006(6) -0.008(6)
C13 0.040(7) 0.026(6) 0.035(6) 0.009(5) 0.014(5) -0.001(5)
C37 0.050(7) 0.024(6) 0.046(7) -0.010(5) 0.022(6) -0.008(5)
C35 0.036(7) 0.031(6) 0.037(6) -0.003(5) 0.012(5) 0.003(5)
C28 0.026(6) 0.037(7) 0.049(8) 0.004(6) -0.003(5) 0.001(5)
C11 0.034(6) 0.020(6) 0.044(7) 0.001(5) 0.007(5) -0.003(5)
C7 0.033(6) 0.026(6) 0.040(7) -0.018(5) 0.012(5) -0.006(5)
C22 0.048(7) 0.025(6) 0.047(7) 0.002(5) 0.016(6) -0.002(5)
C38 0.028(6) 0.034(7) 0.055(8) -0.016(6) 0.006(6) -0.008(5)
C36 0.043(7) 0.023(6) 0.049(7) 0.001(5) 0.017(6) 0.004(5)
C39 0.028(6) 0.046(7) 0.053(8) -0.013(6) 0.010(6) 0.004(6)
C41 0.031(7) 0.046(8) 0.061(9) 0.005(7) 0.020(6) 0.003(6)
C25 0.046(7) 0.023(6) 0.050(8) -0.007(5) 0.017(6) -0.002(5)
C4 0.029(7) 0.050(8) 0.074(9) -0.028(7) 0.019(6) -0.009(6)
C26 0.031(6) 0.031(6) 0.043(7) -0.008(5) -0.009(5) 0.016(5)
C15 0.025(6) 0.031(6) 0.037(6) 0.002(5) 0.000(5) 0.009(5)
C5 0.026(7) 0.038(7) 0.081(10) -0.002(7) 0.012(6) -0.006(5)
C21 0.048(8) 0.041(7) 0.049(8) -0.010(6) 0.019(6) -0.005(6)
C29 0.048(8) 0.034(7) 0.043(7) 0.009(6) 0.003(6) 0.003(6)
C6 0.037(7) 0.038(7) 0.056(8) 0.001(6) 0.001(6) -0.008(6)
O10 0.115(10) 0.104(9) 0.078(8) -0.005(7) 0.036(7) 0.004(8)
C3 0.032(7) 0.031(6) 0.057(8) -0.019(6) 0.019(6) -0.014(5)
O14 0.105(8) 0.036(6) 0.171(10) 0.032(6) -0.038(7) -0.021(6)
C42 0.054(8) 0.057(9) 0.039(7) -0.014(7) -0.006(6) 0.022(7)
C44 0.044(8) 0.076(10) 0.044(8) -0.020(7) -0.006(6) -0.007(7)
C47 0.108(13) 0.039(8) 0.083(11) 0.011(7) 0.015(9) -0.043(8)
C43 0.054(9) 0.097(13) 0.049(9) -0.027(8) -0.002(7) 0.002(9)
C45 0.067(10) 0.080(11) 0.097(12) 0.014(9) -0.003(9) 0.040(9)
C48 0.123(13) 0.126(13) 0.094(12) 0.016(10) 0.043(10) 0.005(11)
N9 0.046(7) 0.058(8) 0.071(9) 0.005(6) 0.002(6) -0.005(6)
C50A 0.075(15) 0.128(17) 0.073(14) 0.020(13) -0.002(11) 0.001(13)
C50B 0.060(18) 0.029(16) 0.038(17) 0.013(12) 0.013(13) -0.013(13)
C51A 0.062(19) 0.073(19) 0.052(18) 0.001(14) 0.020(14) -0.007(14)
C51B 0.072(15) 0.075(15) 0.129(19) 0.004(13) 0.005(13) -0.015(12)
C49A 0.038(9) 0.047(9) 0.049(9) -0.001(7) 0.000(7) -0.005(7)
C49B 0.052(14) 0.053(14) 0.060(14) -0.003(9) 0.010(9) -0.002(9)
O9 0.139 0.147 0.110 -0.011 0.036 -0.012
C46 0.144 0.131 0.110 0.014 0.023 0.013
Cl2 0.073(3) 0.059(3) 0.150(5) -0.049(3) -0.052(3) 0.019(2)
O15 0.056(6) 0.047(5) 0.072(6) -0.012(4) 0.008(5) 0.011(4)
O16 0.062(6) 0.059(6) 0.093(7) -0.018(5) -0.006(5) -0.001(5)
O18A 0.038 0.058 0.127 -0.013 0.040 0.017
O18B 0.057(10) 0.077(11) 0.086(12) 0.007(8) 0.001(8) -0.010(8)
O17 0.145 0.095 0.113 -0.006 -0.011 0.003

loop_
_atom_type_symbol
_atom_type_description
_atom_type_scat_dispersion_real
_atom_type_scat_dispersion_imag
_atom_type_scat_source
C C 0.0033 0.0016 'International Tables Vol C Tables 4.2.6.8 and 6.1.1.4'
H H 0.0000 0.0000 'International Tables Vol C Tables 4.2.6.8 and 6.1.1.4'
N N 0.0061 0.0033 'International Tables Vol C Tables 4.2.6.8 and 6.1.1.4'
O O 0.0106 0.0060 'International Tables Vol C Tables 4.2.6.8 and 6.1.1.4'
Cl Cl 0.1484 0.1585 'International Tables Vol C Tables 4.2.6.8 and 6.1.1.4'
Cu Cu 0.3201 1.2651 'International Tables Vol C Tables 4.2.6.8 and 6.1.1.4'

loop_
_geom_angle_atom_site_label_1
_geom_angle_atom_site_label_2
_geom_angle_atom_site_label_3
_geom_angle
_geom_angle_site_symmetry_1
_geom_angle_site_symmetry_3
O8 Cu1 O4 88.3(3) . .
O8 Cu1 N5 173.7(3) . .
O4 Cu1 N5 91.9(3) . .
O8 Cu1 N6 95.1(3) . .
O4 Cu1 N6 171.8(3) . .
N5 Cu1 N6 84.0(3) . .
O8 Cu1 O3 72.3(3) . .
O4 Cu1 O3 93.2(3) . .
N5 Cu1 O3 114.0(3) . .
N6 Cu1 O3 94.9(3) . .
O7 Cu2 N1 170.9(3) . .
O7 Cu2 O1 88.6(3) . .
N1 Cu2 O1 91.9(3) . .
O7 Cu2 N2 94.7(3) . .
N1 Cu2 N2 84.0(3) . .
O1 Cu2 N2 173.8(3) . .
O7 Cu2 O6 72.4(3) . .
N1 Cu2 O6 116.7(3) . .
O1 Cu2 O6 92.8(3) . .
N2 Cu2 O6 93.2(3) . .
O7 Cu2 H7 25(3) . .
N1 Cu2 H7 148(3) . .
O1 Cu2 H7 73(3) . .
N2 Cu2 H7 108(3) . .
O6 Cu2 H7 93(3) . .
N8 Cu4 O7 168.2(3) . .
N8 Cu4 O6 92.6(3) . .
O7 Cu4 O6 84.0(3) . .
N8 Cu4 N7 84.6(4) . .
O7 Cu4 N7 97.0(3) . .
O6 Cu4 N7 171.3(3) . .
N8 Cu4 O1W 99.0(3) . .
O7 Cu4 O1W 92.5(3) . .
O6 Cu4 O1W 93.3(3) . .
N7 Cu4 O1W 95.3(3) . .
O8 Cu3 N4 169.7(3) . .
O8 Cu3 O3 85.0(3) . .
N4 Cu3 O3 91.1(3) . .
O8 Cu3 N3 97.7(3) . .
N4 Cu3 N3 84.3(3) . .
O3 Cu3 N3 168.6(3) . .
O8 Cu3 O2W 91.0(3) . .
N4 Cu3 O2W 99.0(3) . .
O3 Cu3 O2W 99.3(3) . .
N3 Cu3 O2W 91.7(3) . .
O8 Cu3 H8 22.8(7) . .
N4 Cu3 H8 162.6(17) . .
O3 Cu3 H8 106.3(15) . .
N3 Cu3 H8 78(2) . .
O2W Cu3 H8 80(3) . .
O14 Cl1 O11 111.2(7) . .
O14 Cl1 O13 112.5(7) . .
O11 Cl1 O13 106.6(6) . .
O14 Cl1 O12 109.3(6) . .
O11 Cl1 O12 109.1(5) . .
O13 Cl1 O12 108.0(5) . .
Cu1 O8 Cu3 110.6(3) . .
Cu1 O8 H8 141(8) . .
Cu3 O8 H8 86(2) . .
Cu4 O7 Cu2 110.1(3) . .
Cu4 O7 H7 129(8) . .
Cu2 O7 H7 86(8) . .
C40 O6 Cu4 123.8(6) . .
C40 O6 Cu2 141.0(6) . .
Cu4 O6 Cu2 90.5(3) . .
C18 O3 Cu3 124.3(6) . .
C18 O3 Cu1 136.1(7) . .
Cu3 O3 Cu1 89.6(3) . .
C1 O1 Cu2 127.5(6) . .
C23 O4 Cu1 126.5(6) . .
Cu3 O2W H2WA 120.0 . .
Cu3 O2W H2WB 120.0 . .
H2WA O2W H2WB 120.0 . .
Cu4 O1W H1WA 120.0 . .
Cu4 O1W H1WB 120.0 . .
H1WA O1W H1WB 120.0 . .
C35 N7 C36 113.4(8) . .
C35 N7 C33 106.3(7) . .
C36 N7 C33 112.4(7) . .
C35 N7 Cu4 111.8(6) . .
C36 N7 Cu4 103.6(6) . .
C33 N7 Cu4 109.4(6) . .
C10 N2 C9 109.7(7) . .
C10 N2 C12 105.3(8) . .
C9 N2 C12 107.1(7) . .
C10 N2 Cu2 112.5(6) . .
C9 N2 Cu2 102.3(6) . .
C12 N2 Cu2 119.7(6) . .
C24 O5 C47 117.6(10) . .
C38 N8 C37 116.8(9) . .
C38 N8 Cu4 127.7(8) . .
C37 N8 Cu4 115.4(7) . .
C11 N3 C13 106.9(7) . .
C11 N3 C14 111.7(8) . .
C13 N3 C14 112.0(8) . .
C11 N3 Cu3 111.4(6) . .
C13 N3 Cu3 111.2(6) . .
C14 N3 Cu3 103.6(6) . .
C29 N5 C30 118.1(9) . .
C29 N5 Cu1 126.7(8) . .
C30 N5 Cu1 115.0(7) . .
C32 N6 C34 108.3(8) . .
C32 N6 C31 107.8(7) . .
C34 N6 C31 108.6(8) . .
C32 N6 Cu1 117.9(6) . .
C34 N6 Cu1 112.4(6) . .
C31 N6 Cu1 101.3(6) . .
C7 N1 C8 119.0(9) . .
C7 N1 Cu2 126.1(7) . .
C8 N1 Cu2 114.9(6) . .
C16 N4 C15 120.0(9) . .
C16 N4 Cu3 125.1(8) . .
C15 N4 Cu3 114.2(6) . .
C6 O2 C45 116.8(10) . .
C13 C12 N2 113.1(8) . .
C13 C12 H12A 108.9 . .
N2 C12 H12A 108.9 . .
C13 C12 H12B 109.0 . .
N2 C12 H12B 109.0 . .
H12A C12 H12B 107.8 . .
O1 C1 C6 118.1(10) . .
O1 C1 C2 124.0(9) . .
C6 C1 C2 117.9(10) . .
N6 C32 C33 114.0(8) . .
N6 C32 H32A 108.8 . .
C33 C32 H32A 108.8 . .
N6 C32 H32B 108.7 . .
C33 C32 H32B 108.7 . .
H32A C32 H32B 107.6 . .
O3 C18 C19 122.1(10) . .
O3 C18 C17 123.3(10) . .
C19 C18 C17 114.6(10) . .
C32 C33 N7 113.7(8) . .
C32 C33 H33A 108.8 . .
N7 C33 H33A 108.8 . .
C32 C33 H33B 108.9 . .
N7 C33 H33B 108.8 . .
H33A C33 H33B 107.7 . .
O4 C23 C28 127.5(10) . .
O4 C23 C24 117.8(9) . .
C28 C23 C24 114.7(10) . .
O6 C40 C41 119.8(11) . .
O6 C40 C39 125.9(10) . .
C41 C40 C39 114.2(11) . .
N2 C9 C8 109.4(8) . .
N2 C9 H9A 109.8 . .
C8 C9 H9A 109.8 . .
N2 C9 H9B 109.8 . .
C8 C9 H9B 109.8 . .
H9A C9 H9B 108.2 . .
N2 C10 C11 112.0(8) . .
N2 C10 H10A 109.2 . .
C11 C10 H10A 109.2 . .
N2 C10 H10B 109.2 . .
C11 C10 H10B 109.2 . .
H10A C10 H10B 107.9 . .
N1 C8 C9 108.0(8) . .
N1 C8 H8A 110.0 . .
C9 C8 H8A 110.1 . .
N1 C8 H8B 110.2 . .
C9 C8 H8B 110.1 . .
H8A C8 H8B 108.4 . .
O5 C24 C25 125.1(10) . .
O5 C24 C23 114.4(10) . .
C25 C24 C23 120.5(10) . .
C19 C20 C21 119.2(11) . .
C19 C20 H20 120.4 . .
C21 C20 H20 120.4 . .
C7 C2 C3 121.0(10) . .
C7 C2 C1 122.1(10) . .
C3 C2 C1 116.9(10) . .
N6 C34 C35 111.1(8) . .
N6 C34 H34A 109.4 . .
C35 C34 H34A 109.4 . .
N6 C34 H34B 109.4 . .
C35 C34 H34B 109.4 . .
H34A C34 H34B 108.0 . .
C16 C17 C18 122.8(9) . .
C16 C17 C22 117.7(9) . .
C18 C17 C22 119.4(10) . .
N3 C14 C15 109.1(8) . .
N3 C14 H14A 109.9 . .
C15 C14 H14A 109.8 . .
N3 C14 H14B 109.9 . .
C15 C14 H14B 109.8 . .
H14A C14 H14B 108.3 . .
C30 C31 N6 111.3(9) . .
C30 C31 H31A 109.4 . .
N6 C31 H31A 109.4 . .
C30 C31 H31B 109.3 . .
N6 C31 H31B 109.4 . .
H31A C31 H31B 108.0 . .
O9 C19 C20 125.1(12) . .
O9 C19 C18 108.8(11) . .
C20 C19 C18 125.9(11) . .
C26 C27 C28 121.0(11) . .
C26 C27 H27 119.5 . .
C28 C27 H27 119.5 . .
N4 C16 C17 126.3(10) . .
N4 C16 H16 116.8 . .
C17 C16 H16 116.9 . .
C31 C30 N5 106.5(8) . .
C31 C30 H30A 110.5 . .
N5 C30 H30A 110.5 . .
C31 C30 H30B 110.4 . .
N5 C30 H30B 110.4 . .
H30A C30 H30B 108.6 . .
N3 C13 C12 114.6(8) . .
N3 C13 H13A 108.6 . .
C12 C13 H13A 108.6 . .
N3 C13 H13B 108.6 . .
C12 C13 H13B 108.6 . .
H13A C13 H13B 107.6 . .
N8 C37 C36 106.1(8) . .
N8 C37 H37A 110.5 . .
C36 C37 H37A 110.4 . .
N8 C37 H37B 110.5 . .
C36 C37 H37B 110.6 . .
H37A C37 H37B 108.7 . .
N7 C35 C34 114.6(8) . .
N7 C35 H35A 108.7 . .
C34 C35 H35A 108.6 . .
N7 C35 H35B 108.6 . .
C34 C35 H35B 108.6 . .
H35A C35 H35B 107.6 . .
C27 C28 C23 123.2(10) . .
C27 C28 C29 117.6(10) . .
C23 C28 C29 119.2(10) . .
N3 C11 C10 112.9(8) . .
N3 C11 H11A 109.0 . .
C10 C11 H11A 109.0 . .
N3 C11 H11B 109.0 . .
C10 C11 H11B 109.0 . .
H11A C11 H11B 107.8 . .
N1 C7 C2 128.3(11) . .
N1 C7 H7A 115.8 . .
C2 C7 H7A 115.9 . .
C21 C22 C17 121.3(11) . .
C21 C22 H22 119.3 . .
C17 C22 H22 119.4 . .
N8 C38 C39 125.5(10) . .
N8 C38 H38 117.3 . .
C39 C38 H38 117.3 . .
N7 C36 C37 110.5(8) . .
N7 C36 H36A 109.5 . .
C37 C36 H36A 109.5 . .
N7 C36 H36B 109.6 . .
C37 C36 H36B 109.6 . .
H36A C36 H36B 108.1 . .
C44 C39 C40 120.1(12) . .
C44 C39 C38 118.7(11) . .
C40 C39 C38 121.1(10) . .
O10 C41 C42 121.9(13) . .
O10 C41 C40 113.6(12) . .
C42 C41 C40 124.5(12) . .
C24 C25 C26 121.7(10) . .
C24 C25 H25 119.1 . .
C26 C25 H25 119.1 . .
C3 C4 C5 121.8(11) . .
C3 C4 H4 119.1 . .
C5 C4 H4 119.1 . .
C27 C26 C25 118.8(10) . .
C27 C26 H26 120.6 . .
C25 C26 H26 120.6 . .
N4 C15 C14 107.7(8) . .
N4 C15 H15A 110.1 . .
C14 C15 H15A 110.1 . .
N4 C15 H15B 110.2 . .
C14 C15 H15B 110.2 . .
H15A C15 H15B 108.5 . .
C6 C5 C4 118.9(11) . .
C6 C5 H5 120.6 . .
C4 C5 H5 120.5 . .
C22 C21 C20 119.5(11) . .
C22 C21 H21 120.3 . .
C20 C21 H21 120.2 . .
N5 C29 C28 126.4(11) . .
N5 C29 H29 116.8 . .
C28 C29 H29 116.8 . .
O2 C6 C5 124.8(11) . .
O2 C6 C1 113.5(10) . .
C5 C6 C1 121.8(11) . .
C41 O10 C48 117.7(13) . .
C4 C3 C2 122.8(11) . .
C4 C3 H3 118.6 . .
C2 C3 H3 118.6 . .
C41 C42 C43 120.9(13) . .
C41 C42 H42 119.5 . .
C43 C42 H42 119.6 . .
C39 C44 C43 121.5(13) . .
C39 C44 H44 119.3 . .
C43 C44 H44 119.2 . .
O5 C47 H47A 109.3 . .
O5 C47 H47B 109.5 . .
H47A C47 H47B 109.5 . .
O5 C47 H47C 109.6 . .
H47A C47 H47C 109.5 . .
H47B C47 H47C 109.5 . .
C42 C43 C44 118.8(13) . .
C42 C43 H43 120.6 . .
C44 C43 H43 120.6 . .
O2 C45 H45A 109.5 . .
O2 C45 H45B 109.6 . .
H45A C45 H45B 109.5 . .
O2 C45 H45C 109.4 . .
H45A C45 H45C 109.5 . .
H45B C45 H45C 109.5 . .
O10 C48 H48A 109.3 . .
O10 C48 H48B 109.6 . .
H48A C48 H48B 109.5 . .
O10 C48 H48C 109.6 . .
H48A C48 H48C 109.5 . .
H48B C48 H48C 109.5 . .
C49B N9 C51B 175(2) . .
C49B N9 C50B 121(3) . .
C51B N9 C50B 60.8(19) . .
C49A N9 C50A 118.3(16) . .
C49A N9 C51A 65.8(18) . .
C50A N9 C51A 162.3(18) . .
N9 C50A H50A 109.6 . .
N9 C50A H50B 109.4 . .
H50A C50A H50B 109.5 . .
N9 C50A H50C 109.4 . .
H50A C50A H50C 109.5 . .
H50B C50A H50C 109.5 . .
N9 C50B H50D 109.6 . .
N9 C50B H50E 109.4 . .
H50D C50B H50E 109.5 . .
N9 C50B H50F 109.4 . .
H50D C50B H50F 109.5 . .
H50E C50B H50F 109.5 . .
N9 C51A H51A 109.4 . .
N9 C51A H51B 109.5 . .
H51A C51A H51B 109.5 . .
N9 C51A H51C 109.5 . .
H51A C51A H51C 109.5 . .
H51B C51A H51C 109.5 . .
N9 C51B H51D 109.2 . .
N9 C51B H51E 109.6 . .
H51D C51B H51E 109.5 . .
N9 C51B H51F 109.6 . .
H51D C51B H51F 109.5 . .
H51E C51B H51F 109.5 . .
O19 C49A N9 123.3(19) . .
O19 C49A H49A 118.4 . .
N9 C49A H49A 118.3 . .
O19 C49B N9 120(3) . .
O19 C49B H49B 119.9 . .
N9 C49B H49B 119.6 . .
C19 O9 C46 114.1(14) . .
O9 C46 H46A 109.4 . .
O9 C46 H46B 109.5 . .
H46A C46 H46B 109.5 . .
O9 C46 H46C 109.5 . .
H46A C46 H46C 109.5 . .
H46B C46 H46C 109.5 . .
O18B Cl2 O17 57.9(12) . .
O18B Cl2 O15 135.5(11) . .
O17 Cl2 O15 110.9(8) . .
O18B Cl2 O16 111.9(11) . .
O17 Cl2 O16 112.8(8) . .
O15 Cl2 O16 111.8(6) . .
O17 Cl2 O18A 110.0(10) . .
O15 Cl2 O18A 101.8(8) . .
O16 Cl2 O18A 109.0(8) . .
O17 O18B Cl2 61.0(13) . .
O18B O17 Cl2 61.1(12) . .

loop_
_geom_bond_atom_site_label_1
_geom_bond_atom_site_label_2
_geom_bond_distance
_geom_bond_site_symmetry_2
Cu1 O8 1.916(7) .
Cu1 O4 1.930(7) .
Cu1 N5 1.943(9) .
Cu1 N6 2.135(8) .
Cu1 O3 2.485(7) .
Cu2 O7 1.921(7) .
Cu2 N1 1.936(8) .
Cu2 O1 1.936(7) .
Cu2 N2 2.113(8) .
Cu2 O6 2.434(7) .
Cu2 H7 2.05(11) .
Cu4 N8 1.909(9) .
Cu4 O7 1.918(7) .
Cu4 O6 1.975(7) .
Cu4 N7 2.089(8) .
Cu4 O1W 2.269(7) .
Cu3 O8 1.930(6) .
Cu3 N4 1.946(9) .
Cu3 O3 1.971(7) .
Cu3 N3 2.112(8) .
Cu3 O2W 2.258(7) .
Cu3 H8 2.03(2) .
Cl1 O14 1.365(9) .
Cl1 O11 1.415(9) .
Cl1 O13 1.440(9) .
Cl1 O12 1.442(7) .
O8 H8 0.79(2) .
O7 H7 0.86(11) .
O6 C40 1.332(13) .
O3 C18 1.315(12) .
O1 C1 1.320(12) .
O4 C23 1.302(12) .
O2W H2WA 0.9300 .
O2W H2WB 0.9300 .
O1W H1WA 0.9300 .
O1W H1WB 0.9300 .
N7 C35 1.480(13) .
N7 C36 1.482(12) .
N7 C33 1.517(12) .
N2 C10 1.489(12) .
N2 C9 1.494(12) .
N2 C12 1.505(12) .
O5 C24 1.373(13) .
O5 C47 1.439(13) .
N8 C38 1.294(13) .
N8 C37 1.479(13) .
N3 C11 1.480(12) .
N3 C13 1.483(12) .
N3 C14 1.505(12) .
N5 C29 1.281(13) .
N5 C30 1.489(13) .
N6 C32 1.482(12) .
N6 C34 1.496(13) .
N6 C31 1.504(12) .
O19 C49A 1.22(2) .
O19 C49B 1.25(4) .
N1 C7 1.299(12) .
N1 C8 1.481(12) .
N4 C16 1.280(12) .
N4 C15 1.480(13) .
O2 C6 1.353(14) .
O2 C45 1.448(14) .
C12 C13 1.497(13) .
C12 H12A 0.9700 .
C12 H12B 0.9700 .
C1 C6 1.432(15) .
C1 C2 1.441(15) .
C32 C33 1.509(13) .
C32 H32A 0.9700 .
C32 H32B 0.9700 .
C18 C19 1.382(15) .
C18 C17 1.432(14) .
C33 H33A 0.9700 .
C33 H33B 0.9700 .
C23 C28 1.411(15) .
C23 C24 1.448(14) .
C40 C41 1.429(15) .
C40 C39 1.430(16) .
C9 C8 1.527(13) .
C9 H9A 0.9700 .
C9 H9B 0.9700 .
C10 C11 1.503(14) .
C10 H10A 0.9700 .
C10 H10B 0.9700 .
C8 H8A 0.9700 .
C8 H8B 0.9700 .
C24 C25 1.384(15) .
C20 C19 1.351(14) .
C20 C21 1.387(15) .
C20 H20 0.9300 .
C2 C7 1.367(14) .
C2 C3 1.438(14) .
C34 C35 1.540(14) .
C34 H34A 0.9700 .
C34 H34B 0.9700 .
C17 C16 1.428(15) .
C17 C22 1.432(14) .
C14 C15 1.517(13) .
C14 H14A 0.9700 .
C14 H14B 0.9700 .
C31 C30 1.489(14) .
C31 H31A 0.9700 .
C31 H31B 0.9700 .
C19 O9 1.273(16) .
C27 C26 1.350(14) .
C27 C28 1.389(14) .
C27 H27 0.9300 .
C16 H16 0.9300 .
C30 H30A 0.9700 .
C30 H30B 0.9700 .
C13 H13A 0.9700 .
C13 H13B 0.9700 .
C37 C36 1.518(15) .
C37 H37A 0.9700 .
C37 H37B 0.9700 .
C35 H35A 0.9700 .
C35 H35B 0.9700 .
C28 C29 1.474(15) .
C11 H11A 0.9700 .
C11 H11B 0.9700 .
C7 H7A 0.9300 .
C22 C21 1.351(15) .
C22 H22 0.9300 .
C38 C39 1.459(15) .
C38 H38 0.9300 .
C36 H36A 0.9700 .
C36 H36B 0.9700 .
C39 C44 1.390(15) .
C41 O10 1.259(15) .
C41 C42 1.333(16) .
C25 C26 1.402(15) .
C25 H25 0.9300 .
C4 C3 1.309(16) .
C4 C5 1.407(17) .
C4 H4 0.9300 .
C26 H26 0.9300 .
C15 H15A 0.9700 .
C15 H15B 0.9700 .
C5 C6 1.369(16) .
C5 H5 0.9300 .
C21 H21 0.9300 .
C29 H29 0.9300 .
O10 C48 1.511(18) .
C3 H3 0.9300 .
C42 C43 1.356(18) .
C42 H42 0.9300 .
C44 C43 1.399(17) .
C44 H44 0.9300 .
C47 H47A 0.9600 .
C47 H47B 0.9600 .
C47 H47C 0.9600 .
C43 H43 0.9300 .
C45 H45A 0.9600 .
C45 H45B 0.9600 .
C45 H45C 0.9600 .
C48 H48A 0.9600 .
C48 H48B 0.9600 .
C48 H48C 0.9600 .
N9 C49A 1.32(2) .
N9 C49B 1.32(4) .
N9 C51B 1.42(3) .
N9 C50B 1.46(3) .
N9 C50A 1.54(3) .
N9 C51A 1.55(4) .
C50A H50A 0.9600 .
C50A H50B 0.9600 .
C50A H50C 0.9600 .
C50B H50D 0.9601 .
C50B H50E 0.9600 .
C50B H50F 0.9600 .
C51A H51A 0.9600 .
C51A H51B 0.9600 .
C51A H51C 0.9600 .
C51B H51D 0.9600 .
C51B H51E 0.9600 .
C51B H51F 0.9600 .
C49A H49A 0.9300 .
C49B H49B 0.9300 .
O9 C46 1.56(2) .
C46 H46A 0.9600 .
C46 H46B 0.9600 .
C46 H46C 0.9600 .
Cl2 O18B 1.31(2) .
Cl2 O17 1.307(11) .
Cl2 O15 1.425(9) .
Cl2 O16 1.462(9) .
Cl2 O18A 1.505(13) .
O18B O17 1.27(3) .
